data_4347964
loop_
_publ_author_name
'Goodwin, Conrad A. P.'
'Chilton, Nicholas F.'
'Vettese, Gianni F.'
'Moreno Pineda, Eufemio'
'Crowe, Iain F.'
'Ziller, Joseph W.'
'Winpenny, Richard E. P.'
'Evans, William J.'
'Mills, David P.'

_publ_section_title
;
 Physicochemical Properties of Near-Linear Lanthanide(II) Bis(silylamide)
 Complexes (Ln = Sm, Eu, Tm, Yb).
;
_journal_issue 20
_journal_name_full 'Inorganic chemistry'
_journal_page_first 10057
_journal_page_last 10067
_journal_paper_doi 10.1021/acs.inorgchem.6b00808
_journal_volume 55
_journal_year 2016
_chemical_formula_moiety 'C48 H94 N4 Si4 Sm'
_chemical_formula_sum 'C48 H94 N4 Si4 Sm'
_chemical_formula_weight 989.98
_space_group_crystal_system monoclinic
_space_group_IT_number 14
_space_group_name_Hall '-P 2yn'
_space_group_name_H-M_alt 'P 1 21/n 1'
_atom_sites_solution_hydrogens geom
_audit_creation_date 2015-06-04
_audit_creation_method
;
Olex2 1.2
(compiled 2015.01.26 svn.r3150 for OlexSys, GUI svn.r4998)
;
_cell_angle_alpha 90
_cell_angle_beta 106.927(3)
_cell_angle_gamma 90
_cell_formula_units_Z 4
_cell_length_a 13.9505(5)
_cell_length_b 19.0546(6)
_cell_length_c 21.3221(7)
_cell_measurement_reflns_used 5880
_cell_measurement_temperature 150.01(10)
_cell_measurement_theta_max 26.7470
_cell_measurement_theta_min 3.5650
_cell_volume 5422.3(3)
_computing_cell_refinement
;
CrysAlisPro, Agilent Technologies,
Version 1.171.36.32 (release 02-08-2013 CrysAlis171 .NET)
(compiled Aug  2 2013,16:46:58)
;
_computing_data_collection
;
CrysAlisPro, Agilent Technologies,
Version 1.171.36.32 (release 02-08-2013 CrysAlis171 .NET)
(compiled Aug  2 2013,16:46:58)
;
_computing_data_reduction
;
CrysAlisPro, Agilent Technologies,
Version 1.171.36.32 (release 02-08-2013 CrysAlis171 .NET)
(compiled Aug  2 2013,16:46:58)
;
_computing_molecular_graphics 'Olex2 (Dolomanov et al., 2009)'
_computing_publication_material 'Olex2 (Dolomanov et al., 2009)'
_computing_structure_refinement 'ShelXL (Sheldrick, 2008)'
_diffrn_ambient_temperature 150.01(10)
_diffrn_detector_area_resol_mean 8.0714
_diffrn_measured_fraction_theta_full 0.998
_diffrn_measured_fraction_theta_max 0.998
_diffrn_measurement_details
;
#__ type_ start__ end____ width___ exp.time_
  1 omega   20.00   89.00   1.0000    5.0000
omega____ theta____ kappa____ phi______ frames
    -       18.8601   19.0000  -30.0000 69

#__ type_ start__ end____ width___ exp.time_
  2 omega   18.00   61.00   1.0000    5.0000
omega____ theta____ kappa____ phi______ frames
    -       18.8601  -99.0000  -30.0000 43

#__ type_ start__ end____ width___ exp.time_
  3 omega  -43.00  -16.00   1.0000    5.0000
omega____ theta____ kappa____ phi______ frames
    -      -17.7663   37.0000 -150.0000 27

#__ type_ start__ end____ width___ exp.time_
  4 omega   -8.00   89.00   1.0000    5.0000
omega____ theta____ kappa____ phi______ frames
    -       18.8601   77.0000 -150.0000 97
;
_diffrn_measurement_device_type 'SuperNova, Single source at offset, Eos'
_diffrn_measurement_method '\w scans'
_diffrn_orient_matrix_UB_11 -0.0352463000
_diffrn_orient_matrix_UB_12 0.0267034000
_diffrn_orient_matrix_UB_13 0.0004824000
_diffrn_orient_matrix_UB_21 0.0372384000
_diffrn_orient_matrix_UB_22 0.0258703000
_diffrn_orient_matrix_UB_23 0.0017801000
_diffrn_orient_matrix_UB_31 -0.0140771000
_diffrn_orient_matrix_UB_32 0.0016690000
_diffrn_orient_matrix_UB_33 -0.0347131000
_diffrn_radiation_monochromator mirror
_diffrn_radiation_type MoK\a
_diffrn_radiation_wavelength 0.71073
_diffrn_reflns_av_R_equivalents 0.0550
_diffrn_reflns_av_unetI/netI 0.0967
_diffrn_reflns_Laue_measured_fraction_full 0.998
_diffrn_reflns_Laue_measured_fraction_max 0.998
_diffrn_reflns_limit_h_max 17
_diffrn_reflns_limit_h_min -16
_diffrn_reflns_limit_k_max 23
_diffrn_reflns_limit_k_min -15
_diffrn_reflns_limit_l_max 26
_diffrn_reflns_limit_l_min -26
_diffrn_reflns_number 23874
_diffrn_reflns_point_group_measured_fraction_full 0.998
_diffrn_reflns_point_group_measured_fraction_max 0.998
_diffrn_reflns_theta_full 26.000
_diffrn_reflns_theta_max 26.372
_diffrn_reflns_theta_min 3.302
_diffrn_source 'SuperNova (Mo) X-ray Source'
_exptl_absorpt_coefficient_mu 1.205
_exptl_absorpt_correction_T_max 1.000
_exptl_absorpt_correction_T_min 0.790
_exptl_absorpt_correction_type gaussian
_exptl_absorpt_process_details
;
CrysAlisPro, Agilent Technologies,
Version 1.171.36.32 (release 02-08-2013 CrysAlis171 .NET)
(compiled Aug  2 2013,16:46:58)
Numerical absorption correction based on gaussian integration over
			a multifaceted crystal model
;
_exptl_crystal_colour 'clear violet'
_exptl_crystal_colour_lustre clear
_exptl_crystal_colour_primary violet
_exptl_crystal_density_diffrn 1.213
_exptl_crystal_description prism
_exptl_crystal_F_000 2112
_exptl_crystal_recrystallization_method 'Dichroic blue/purple hexagonal prisms.'
_exptl_crystal_size_max 0.1916
_exptl_crystal_size_mid 0.1672
_exptl_crystal_size_min 0.0522
_refine_diff_density_max 0.938
_refine_diff_density_min -0.853
_refine_diff_density_rms 0.119
_refine_ls_extinction_method none
_refine_ls_goodness_of_fit_ref 1.027
_refine_ls_hydrogen_treatment constr
_refine_ls_matrix_type full
_refine_ls_number_parameters 514
_refine_ls_number_reflns 11081
_refine_ls_number_restraints 0
_refine_ls_restrained_S_all 1.027
_refine_ls_R_factor_all 0.0814
_refine_ls_R_factor_gt 0.0483
_refine_ls_shift/su_max 0.003
_refine_ls_shift/su_mean 0.000
_refine_ls_structure_factor_coef Fsqd
_refine_ls_weighting_details 'w=1/[\s^2^(Fo^2^)+(0.0166P)^2^] where P=(Fo^2^+2Fc^2^)/3'
_refine_ls_weighting_scheme calc
_refine_ls_wR_factor_gt 0.0727
_refine_ls_wR_factor_ref 0.0839
_reflns_Friedel_coverage 0.000
_reflns_number_gt 7904
_reflns_number_total 11081
_reflns_threshold_expression 'I > 2\s(I)'
_cod_data_source_file ic6b00808_si_002.cif
_cod_data_source_block 6
_cod_database_code 4347964
_manchester_internal_coll_name adpm121
_manchester_internal_coll_client CAPG/CAPG
_manchester_internal_coll_type custom
_manchester_internal_coll_frame_time 5.00
_manchester_internal_coll_frame_width 1
_manchester_internal_coll_frame_method '\w scans'
_manchester_internal_coll_user CAPG
_manchester_internal_coll_date 28/01/15
_manchester_internal_process_user CAPG
_manchester_internal_process_date 28/01/15
_manchester_internal_solution_user CAPG
_manchester_internal_solution_date 28/01/15
_manchester_internal_refinement_user CAPG
_manchester_internal_refinement_date 04/06/15
_manchester_internal_validation_user CAPG
_manchester_internal_validation_date 04/06/15
_shelxl_version_number 2014/6
_chemical_oxdiff_formula '(Sm(N(SiC9H21)2)2) C12H10N2'
_shelx_space_group_comment
;
The symmetry employed for this shelxl refinement is uniquely defined
by the following loop, which should always be used as a source of
symmetry information in preference to the above space-group names.
They are only intended as comments.
;
_reflns_odcompleteness_completeness 99.72
_reflns_odcompleteness_iscentric 1
_reflns_odcompleteness_theta 26.32
_olex2_refinement_description
;
1. Fixed Uiso
 At 1.2 times of:
  All C(H) groups
 At 1.5 times of:
  All C(H,H,H) groups
2.a Ternary CH refined with riding coordinates:
 C1(H1), C4(H4), C7(H7), C10(H10), C13(H13), C16(H16), C19(H19), C22(H22),
 C25(H25), C28(H28), C31(H31), C34(H34)
2.b Aromatic/amide H refined with riding coordinates:
 C39(H39), C38(H38), C42(H42), C41(H41), C40(H40), C44(H44), C45(H45),
 C46(H46), C47(H47), C48(H48)
2.c Fitted hexagon refined as free rotating group:
 C39(C38,C37,C42,C41,C40), C43(C44,C45,C46,C47,C48)
2.d Idealised Me refined as rotating group:
 C2(H2A,H2B,H2C), C3(H3A,H3B,H3C), C5(H5A,H5B,H5C), C6(H6A,H6B,H6C), C8(H8A,
 H8B,H8C), C9(H9A,H9B,H9C), C11(H11A,H11B,H11C), C12(H12A,H12B,H12C), C14(H14A,
 H14B,H14C), C15(H15A,H15B,H15C), C17(H17A,H17B,H17C), C18(H18A,H18B,H18C),
 C20(H20A,H20B,H20C), C21(H21A,H21B,H21C), C23(H23A,H23B,H23C), C24(H24A,H24B,
 H24C), C26(H26A,H26B,H26C), C27(H27A,H27B,H27C), C29(H29A,H29B,H29C), C30(H30A,
 H30B,H30C), C32(H32A,H32B,H32C), C33(H33A,H33B,H33C), C35(H35A,H35B,H35C),
 C36(H36A,H36B,H36C)
;
_olex2_exptl_crystal_mounting_method 'From fomblin on microscope slide.'
_olex2_submission_special_instructions 'No special instructions were received'

loop_
_space_group_symop_operation_xyz
'x, y, z'
'-x+1/2, y+1/2, -z+1/2'
'-x, -y, -z'
'x-1/2, -y-1/2, z-1/2'

loop_
_atom_site_label
_atom_site_type_symbol
_atom_site_fract_x
_atom_site_fract_y
_atom_site_fract_z
_atom_site_U_iso_or_equiv
_atom_site_adp_type
_atom_site_occupancy
_atom_site_site_symmetry_order
_atom_site_calc_flag
_atom_site_refinement_flags_posn
Sm1 Sm 0.65936(2) 0.22379(2) 0.87693(2) 0.01531(6) Uani 1 1 d .
Si1 Si 0.48449(8) 0.29303(6) 0.95268(5) 0.0176(3) Uani 1 1 d .
Si2 Si 0.46878(8) 0.33820(6) 0.80958(5) 0.0165(3) Uani 1 1 d .
Si3 Si 0.89243(8) 0.29429(6) 0.93832(5) 0.0161(3) Uani 1 1 d .
Si4 Si 0.85284(8) 0.23009(6) 0.79907(5) 0.0160(3) Uani 1 1 d .
N1 N 0.5247(2) 0.29435(16) 0.88214(14) 0.0131(8) Uani 1 1 d .
N2 N 0.8170(2) 0.25531(17) 0.86782(14) 0.0139(8) Uani 1 1 d .
N3 N 0.6576(2) 0.10742(17) 0.91394(14) 0.0178(8) Uani 1 1 d .
N4 N 0.6096(2) 0.10737(17) 0.84891(14) 0.0157(8) Uani 1 1 d .
C1 C 0.5141(3) 0.2003(2) 0.98606(18) 0.0236(11) Uani 1 1 d .
H1 H 0.5808 0.1904 0.9818 0.028 Uiso 1 1 calc R
C2 C 0.5247(3) 0.1882(3) 1.05962(19) 0.0394(14) Uani 1 1 d .
H2A H 0.5732 0.2203 1.0856 0.059 Uiso 1 1 calc GR
H2B H 0.5463 0.1409 1.0713 0.059 Uiso 1 1 calc GR
H2C H 0.4612 0.1959 1.0675 0.059 Uiso 1 1 calc GR
C3 C 0.4467(3) 0.1432(2) 0.9450(2) 0.0301(11) Uani 1 1 d .
H3A H 0.3794 0.1492 0.9471 0.045 Uiso 1 1 calc GR
H3B H 0.4710 0.0978 0.9620 0.045 Uiso 1 1 calc GR
H3C H 0.4476 0.1468 0.9003 0.045 Uiso 1 1 calc GR
C4 C 0.5637(3) 0.3539(2) 1.01925(18) 0.0242(11) Uani 1 1 d .
H4 H 0.6263 0.3283 1.0385 0.029 Uiso 1 1 calc R
C5 C 0.5952(3) 0.4228(2) 0.9957(2) 0.0324(12) Uani 1 1 d .
H5A H 0.6290 0.4137 0.9632 0.049 Uiso 1 1 calc GR
H5B H 0.6395 0.4473 1.0320 0.049 Uiso 1 1 calc GR
H5C H 0.5370 0.4511 0.9768 0.049 Uiso 1 1 calc GR
C6 C 0.5201(3) 0.3679(3) 1.0770(2) 0.0431(14) Uani 1 1 d .
H6A H 0.4623 0.3977 1.0625 0.065 Uiso 1 1 calc GR
H6B H 0.5697 0.3906 1.1120 0.065 Uiso 1 1 calc GR
H6C H 0.5011 0.3242 1.0924 0.065 Uiso 1 1 calc GR
C7 C 0.3444(3) 0.3108(2) 0.93760(18) 0.0203(10) Uani 1 1 d .
H7 H 0.3105 0.2856 0.8972 0.024 Uiso 1 1 calc R
C8 C 0.3006(3) 0.2806(2) 0.99038(19) 0.0306(12) Uani 1 1 d .
H8A H 0.3168 0.2316 0.9964 0.046 Uiso 1 1 calc GR
H8B H 0.2291 0.2863 0.9767 0.046 Uiso 1 1 calc GR
H8C H 0.3286 0.3051 1.0309 0.046 Uiso 1 1 calc GR
C9 C 0.3101(3) 0.3873(2) 0.9252(2) 0.0303(12) Uani 1 1 d .
H9A H 0.3390 0.4145 0.9640 0.045 Uiso 1 1 calc GR
H9B H 0.2384 0.3894 0.9142 0.045 Uiso 1 1 calc GR
H9C H 0.3315 0.4058 0.8896 0.045 Uiso 1 1 calc GR
C10 C 0.5475(3) 0.3157(2) 0.75241(18) 0.0215(10) Uani 1 1 d .
H10 H 0.6177 0.3196 0.7787 0.026 Uiso 1 1 calc R
C11 C 0.5320(3) 0.2387(2) 0.72795(18) 0.0222(10) Uani 1 1 d .
H11A H 0.5363 0.2081 0.7644 0.033 Uiso 1 1 calc GR
H11B H 0.5829 0.2264 0.7078 0.033 Uiso 1 1 calc GR
H11C H 0.4672 0.2341 0.6965 0.033 Uiso 1 1 calc GR
C12 C 0.5345(3) 0.3641(2) 0.69252(18) 0.0266(11) Uani 1 1 d .
H12A H 0.4669 0.3608 0.6645 0.040 Uiso 1 1 calc GR
H12B H 0.5801 0.3500 0.6687 0.040 Uiso 1 1 calc GR
H12C H 0.5484 0.4117 0.7071 0.040 Uiso 1 1 calc GR
C13 C 0.4710(3) 0.4371(2) 0.82185(19) 0.0203(10) Uani 1 1 d .
H13 H 0.4573 0.4438 0.8640 0.024 Uiso 1 1 calc R
C14 C 0.5748(3) 0.4702(2) 0.8313(2) 0.0338(12) Uani 1 1 d .
H14A H 0.6256 0.4392 0.8567 0.051 Uiso 1 1 calc GR
H14B H 0.5784 0.5142 0.8539 0.051 Uiso 1 1 calc GR
H14C H 0.5852 0.4780 0.7893 0.051 Uiso 1 1 calc GR
C15 C 0.3909(3) 0.4818(2) 0.7728(2) 0.0315(12) Uani 1 1 d .
H15A H 0.4018 0.4797 0.7304 0.047 Uiso 1 1 calc GR
H15B H 0.3957 0.5296 0.7876 0.047 Uiso 1 1 calc GR
H15C H 0.3255 0.4638 0.7700 0.047 Uiso 1 1 calc GR
C16 C 0.3341(3) 0.3077(2) 0.76952(18) 0.0223(11) Uani 1 1 d .
H16 H 0.2932 0.3312 0.7936 0.027 Uiso 1 1 calc R
C17 C 0.3163(3) 0.2283(2) 0.7755(2) 0.0299(11) Uani 1 1 d .
H17A H 0.3497 0.2027 0.7492 0.045 Uiso 1 1 calc GR
H17B H 0.2458 0.2187 0.7605 0.045 Uiso 1 1 calc GR
H17C H 0.3425 0.2142 0.8205 0.045 Uiso 1 1 calc GR
C18 C 0.2884(3) 0.3287(2) 0.69703(18) 0.0328(12) Uani 1 1 d .
H18A H 0.2983 0.3780 0.6921 0.049 Uiso 1 1 calc GR
H18B H 0.2180 0.3184 0.6837 0.049 Uiso 1 1 calc GR
H18C H 0.3205 0.3026 0.6703 0.049 Uiso 1 1 calc GR
C19 C 0.8110(3) 0.3046(2) 0.99620(18) 0.0186(10) Uani 1 1 d .
H19 H 0.7454 0.3216 0.9696 0.022 Uiso 1 1 calc R
C20 C 0.7930(3) 0.2337(2) 1.02586(18) 0.0242(11) Uani 1 1 d .
H20A H 0.7716 0.1996 0.9915 0.036 Uiso 1 1 calc GR
H20B H 0.7422 0.2393 1.0477 0.036 Uiso 1 1 calc GR
H20C H 0.8541 0.2183 1.0568 0.036 Uiso 1 1 calc GR
C21 C 0.8492(3) 0.3573(2) 1.05313(18) 0.0254(11) Uani 1 1 d .
H21A H 0.9132 0.3422 1.0807 0.038 Uiso 1 1 calc GR
H21B H 0.8024 0.3595 1.0784 0.038 Uiso 1 1 calc GR
H21C H 0.8556 0.4029 1.0357 0.038 Uiso 1 1 calc GR
C22 C 1.0053(3) 0.2369(2) 0.98116(18) 0.0206(10) Uani 1 1 d .
H22 H 1.0525 0.2420 0.9552 0.025 Uiso 1 1 calc R
C23 C 0.9813(3) 0.1574(2) 0.98038(19) 0.0301(12) Uani 1 1 d .
H23A H 0.9472 0.1476 1.0126 0.045 Uiso 1 1 calc GR
H23B H 1.0425 0.1310 0.9903 0.045 Uiso 1 1 calc GR
H23C H 0.9392 0.1444 0.9377 0.045 Uiso 1 1 calc GR
C24 C 1.0640(3) 0.2587(2) 1.05152(18) 0.0290(12) Uani 1 1 d .
H24A H 1.0819 0.3074 1.0520 0.044 Uiso 1 1 calc GR
H24B H 1.1237 0.2309 1.0663 0.044 Uiso 1 1 calc GR
H24C H 1.0230 0.2515 1.0801 0.044 Uiso 1 1 calc GR
C25 C 0.9357(3) 0.3843(2) 0.91970(19) 0.0196(10) Uani 1 1 d .
H25 H 0.9491 0.3789 0.8773 0.023 Uiso 1 1 calc R
C26 C 1.0336(3) 0.4137(2) 0.96586(19) 0.0283(11) Uani 1 1 d .
H26A H 1.0252 0.4216 1.0084 0.042 Uiso 1 1 calc GR
H26B H 1.0498 0.4571 0.9486 0.042 Uiso 1 1 calc GR
H26C H 1.0868 0.3806 0.9694 0.042 Uiso 1 1 calc GR
C27 C 0.8533(3) 0.4409(2) 0.90798(19) 0.0275(11) Uani 1 1 d .
H27A H 0.7908 0.4215 0.8820 0.041 Uiso 1 1 calc GR
H27B H 0.8713 0.4800 0.8854 0.041 Uiso 1 1 calc GR
H27C H 0.8466 0.4563 0.9493 0.041 Uiso 1 1 calc GR
C28 C 0.7803(3) 0.1453(2) 0.76871(18) 0.0210(10) Uani 1 1 d .
H28 H 0.7140 0.1535 0.7743 0.025 Uiso 1 1 calc R
C29 C 0.8206(3) 0.0802(2) 0.8115(2) 0.0296(11) Uani 1 1 d .
H29A H 0.8858 0.0683 0.8081 0.044 Uiso 1 1 calc GR
H29B H 0.7758 0.0414 0.7967 0.044 Uiso 1 1 calc GR
H29C H 0.8253 0.0904 0.8564 0.044 Uiso 1 1 calc GR
C30 C 0.7591(3) 0.1271(2) 0.69533(18) 0.0298(12) Uani 1 1 d .
H30A H 0.7243 0.1653 0.6691 0.045 Uiso 1 1 calc GR
H30B H 0.7185 0.0855 0.6855 0.045 Uiso 1 1 calc GR
H30C H 0.8213 0.1190 0.6857 0.045 Uiso 1 1 calc GR
C31 C 0.8072(3) 0.2950(2) 0.72847(18) 0.0226(11) Uani 1 1 d .
H31 H 0.7362 0.2838 0.7087 0.027 Uiso 1 1 calc R
C32 C 0.8092(3) 0.3734(2) 0.74703(19) 0.0282(11) Uani 1 1 d .
H32A H 0.7790 0.3794 0.7818 0.042 Uiso 1 1 calc GR
H32B H 0.7726 0.4001 0.7095 0.042 Uiso 1 1 calc GR
H32C H 0.8773 0.3895 0.7613 0.042 Uiso 1 1 calc GR
C33 C 0.8556(3) 0.2867(3) 0.67259(19) 0.0361(13) Uani 1 1 d .
H33A H 0.9249 0.3000 0.6880 0.054 Uiso 1 1 calc GR
H33B H 0.8215 0.3162 0.6365 0.054 Uiso 1 1 calc GR
H33C H 0.8506 0.2386 0.6584 0.054 Uiso 1 1 calc GR
C34 C 0.9928(3) 0.2115(2) 0.81608(19) 0.0217(10) Uani 1 1 d .
H34 H 1.0128 0.1857 0.8577 0.026 Uiso 1 1 calc R
C35 C 1.0196(3) 0.1635(2) 0.7658(2) 0.0342(12) Uani 1 1 d .
H35A H 0.9811 0.1210 0.7609 0.051 Uiso 1 1 calc GR
H35B H 1.0897 0.1522 0.7806 0.051 Uiso 1 1 calc GR
H35C H 1.0049 0.1871 0.7243 0.051 Uiso 1 1 calc GR
C36 C 1.0619(3) 0.2756(2) 0.8261(2) 0.0299(11) Uani 1 1 d .
H36A H 1.0457 0.3030 0.7866 0.045 Uiso 1 1 calc GR
H36B H 1.1303 0.2603 0.8365 0.045 Uiso 1 1 calc GR
H36C H 1.0531 0.3036 0.8614 0.045 Uiso 1 1 calc GR
C39 C 0.7567(2) 0.00189(16) 1.06256(9) 0.0327(12) Uani 1 1 d .
H39 H 0.7695 0.0075 1.1076 0.039 Uiso 1 1 calc R
C38 C 0.7128(2) 0.05607(12) 1.02026(13) 0.0251(11) Uani 1 1 d G
H38 H 0.6963 0.0980 1.0370 0.030 Uiso 1 1 calc R
C37 C 0.69363(19) 0.04764(12) 0.95298(12) 0.0211(10) Uani 1 1 d G
C42 C 0.71831(19) -0.01496(15) 0.92799(9) 0.0264(11) Uani 1 1 d G
H42 H 0.7055 -0.0206 0.8830 0.032 Uiso 1 1 calc R
C41 C 0.7622(2) -0.06914(12) 0.97029(14) 0.0313(12) Uani 1 1 d G
H41 H 0.7787 -0.1110 0.9536 0.038 Uiso 1 1 calc R
C40 C 0.7814(2) -0.06071(13) 1.03757(13) 0.0347(13) Uani 1 1 d G
H40 H 0.8107 -0.0970 1.0659 0.042 Uiso 1 1 calc R
C43 C 0.54569(17) 0.05310(13) 0.81439(12) 0.0202(10) Uani 1 1 d .
C44 C 0.49665(19) 0.00570(15) 0.84395(10) 0.0277(11) Uani 1 1 d G
H44 H 0.5100 0.0054 0.8893 0.033 Uiso 1 1 calc R
C45 C 0.42773(19) -0.04123(13) 0.80573(14) 0.0347(13) Uani 1 1 d G
H45 H 0.3949 -0.0730 0.8255 0.042 Uiso 1 1 calc R
C46 C 0.40784(18) -0.04076(13) 0.73795(13) 0.0358(13) Uani 1 1 d G
H46 H 0.3617 -0.0722 0.7124 0.043 Uiso 1 1 calc R
C47 C 0.4569(2) 0.00664(15) 0.70839(9) 0.0321(12) Uani 1 1 d G
H47 H 0.4436 0.0070 0.6630 0.039 Uiso 1 1 calc R
C48 C 0.52580(19) 0.05357(13) 0.74661(12) 0.0275(11) Uani 1 1 d G
H48 H 0.5586 0.0853 0.7268 0.033 Uiso 1 1 calc R

loop_
_atom_site_aniso_label
_atom_site_aniso_U_11
_atom_site_aniso_U_22
_atom_site_aniso_U_33
_atom_site_aniso_U_23
_atom_site_aniso_U_13
_atom_site_aniso_U_12
Sm1 0.01381(11) 0.01434(12) 0.01852(11) -0.00073(10) 0.00587(8) -0.00065(10)
Si1 0.0152(6) 0.0240(8) 0.0150(6) 0.0004(5) 0.0066(5) 0.0031(5)
Si2 0.0181(6) 0.0176(7) 0.0143(6) 0.0006(5) 0.0054(5) 0.0005(5)
Si3 0.0149(6) 0.0191(7) 0.0144(6) -0.0021(5) 0.0046(4) -0.0010(5)
Si4 0.0143(6) 0.0187(7) 0.0160(5) -0.0025(5) 0.0059(4) -0.0011(5)
N1 0.0075(16) 0.017(2) 0.0152(16) 0.0049(15) 0.0037(13) -0.0002(14)
N2 0.0134(17) 0.016(2) 0.0134(16) 0.0010(15) 0.0062(13) 0.0010(14)
N3 0.024(2) 0.012(2) 0.0173(18) 0.0020(15) 0.0055(15) -0.0024(15)
N4 0.0157(18) 0.016(2) 0.0168(17) -0.0016(15) 0.0068(14) -0.0048(15)
C1 0.021(2) 0.032(3) 0.023(2) 0.008(2) 0.0153(18) 0.009(2)
C2 0.038(3) 0.056(4) 0.029(3) 0.020(3) 0.018(2) 0.016(3)
C3 0.030(3) 0.018(3) 0.046(3) 0.006(2) 0.016(2) 0.003(2)
C4 0.019(2) 0.036(3) 0.018(2) -0.006(2) 0.0053(18) 0.004(2)
C5 0.037(3) 0.024(3) 0.034(3) -0.012(2) 0.006(2) 0.002(2)
C6 0.043(3) 0.058(4) 0.027(3) -0.018(3) 0.008(2) 0.004(3)
C7 0.017(2) 0.031(3) 0.016(2) 0.003(2) 0.0099(17) 0.0044(19)
C8 0.019(2) 0.045(3) 0.031(2) 0.009(3) 0.0132(19) 0.004(2)
C9 0.023(3) 0.036(3) 0.035(3) 0.002(2) 0.012(2) 0.008(2)
C10 0.021(2) 0.023(3) 0.019(2) 0.007(2) 0.0045(18) 0.0023(19)
C11 0.025(2) 0.029(3) 0.014(2) 0.003(2) 0.0084(17) 0.006(2)
C12 0.030(3) 0.026(3) 0.026(2) 0.008(2) 0.0118(19) 0.003(2)
C13 0.024(2) 0.016(3) 0.021(2) 0.0003(19) 0.0073(18) -0.0003(19)
C14 0.042(3) 0.026(3) 0.037(3) -0.002(2) 0.016(2) -0.008(2)
C15 0.041(3) 0.021(3) 0.033(3) 0.005(2) 0.010(2) 0.006(2)
C16 0.014(2) 0.035(3) 0.017(2) -0.003(2) 0.0026(17) 0.001(2)
C17 0.025(3) 0.034(3) 0.031(2) -0.006(2) 0.0097(19) -0.002(2)
C18 0.027(3) 0.046(3) 0.021(2) -0.004(2) 0.0005(19) 0.006(2)
C19 0.017(2) 0.021(3) 0.016(2) -0.0052(19) 0.0030(17) -0.0002(18)
C20 0.022(2) 0.031(3) 0.020(2) -0.001(2) 0.0073(18) 0.001(2)
C21 0.024(2) 0.030(3) 0.024(2) -0.008(2) 0.0092(19) -0.005(2)
C22 0.012(2) 0.032(3) 0.017(2) 0.001(2) 0.0016(16) 0.0037(19)
C23 0.031(3) 0.031(3) 0.026(2) 0.004(2) 0.006(2) 0.010(2)
C24 0.023(2) 0.041(3) 0.021(2) 0.000(2) 0.0034(18) 0.004(2)
C25 0.017(2) 0.018(3) 0.022(2) -0.0026(19) 0.0026(17) -0.0039(18)
C26 0.030(3) 0.026(3) 0.031(3) -0.011(2) 0.011(2) -0.007(2)
C27 0.031(3) 0.022(3) 0.030(3) 0.000(2) 0.009(2) 0.000(2)
C28 0.021(2) 0.021(3) 0.024(2) -0.003(2) 0.0111(18) -0.0001(19)
C29 0.026(3) 0.027(3) 0.037(3) -0.006(2) 0.012(2) -0.001(2)
C30 0.033(3) 0.032(3) 0.027(2) -0.019(2) 0.012(2) -0.009(2)
C31 0.023(2) 0.028(3) 0.017(2) 0.000(2) 0.0064(18) -0.0032(19)
C32 0.033(3) 0.025(3) 0.026(2) 0.005(2) 0.007(2) -0.003(2)
C33 0.035(3) 0.056(4) 0.020(2) 0.002(2) 0.012(2) -0.004(3)
C34 0.020(2) 0.025(3) 0.022(2) -0.005(2) 0.0080(18) 0.0018(19)
C35 0.020(2) 0.039(3) 0.047(3) -0.014(3) 0.014(2) -0.001(2)
C36 0.024(2) 0.034(3) 0.035(3) -0.010(2) 0.0141(19) -0.005(2)
C39 0.036(3) 0.032(3) 0.027(3) 0.010(2) 0.004(2) -0.003(2)
C38 0.029(3) 0.020(3) 0.026(2) 0.001(2) 0.008(2) -0.003(2)
C37 0.014(2) 0.022(3) 0.027(2) 0.003(2) 0.0042(18) -0.0036(19)
C42 0.025(3) 0.022(3) 0.032(3) -0.003(2) 0.007(2) -0.001(2)
C41 0.028(3) 0.020(3) 0.042(3) -0.002(2) 0.003(2) 0.004(2)
C40 0.031(3) 0.025(3) 0.043(3) 0.014(2) 0.001(2) 0.003(2)
C43 0.020(2) 0.014(2) 0.026(2) 0.002(2) 0.0061(18) 0.0032(18)
C44 0.026(3) 0.027(3) 0.026(2) 0.002(2) 0.001(2) -0.004(2)
C45 0.027(3) 0.028(3) 0.045(3) 0.004(2) 0.003(2) -0.009(2)
C46 0.025(3) 0.027(3) 0.047(3) -0.008(3) -0.004(2) -0.005(2)
C47 0.031(3) 0.030(3) 0.031(3) -0.011(2) 0.002(2) 0.002(2)
C48 0.031(3) 0.023(3) 0.028(2) -0.003(2) 0.008(2) 0.002(2)

loop_
_atom_type_symbol
_atom_type_description
_atom_type_scat_dispersion_real
_atom_type_scat_dispersion_imag
_atom_type_scat_source
C C 0.0033 0.0016 'International Tables Vol C Tables 4.2.6.8 and 6.1.1.4'
H H 0.0000 0.0000 'International Tables Vol C Tables 4.2.6.8 and 6.1.1.4'
N N 0.0061 0.0033 'International Tables Vol C Tables 4.2.6.8 and 6.1.1.4'
Si Si 0.0817 0.0704 'International Tables Vol C Tables 4.2.6.8 and 6.1.1.4'
Sm Sm -0.1638 3.4418 'International Tables Vol C Tables 4.2.6.8 and 6.1.1.4'

loop_
_exptl_crystal_face_index_h
_exptl_crystal_face_index_k
_exptl_crystal_face_index_l
_exptl_crystal_face_perp_dist
_exptl_oxdiff_crystal_face_indexfrac_h
_exptl_oxdiff_crystal_face_indexfrac_k
_exptl_oxdiff_crystal_face_indexfrac_l
_exptl_oxdiff_crystal_face_x
_exptl_oxdiff_crystal_face_y
_exptl_oxdiff_crystal_face_z
-17 -10 17 0.0648 -17.0000 -10.0000 17.0000 0.3404 -0.8615 -0.3675
-11 -5 -19 0.0852 -11.0000 -5.0000 -19.0000 0.2450 -0.5728 0.8061
3 1 27 0.0855 3.0000 1.0000 27.0000 -0.0660 0.1856 -0.9778
17 10 -17 0.0670 17.0000 10.0000 -17.0000 -0.3404 0.8615 0.3675
-8 13 -18 0.0850 -8.0000 13.0000 -18.0001 0.6204 0.0064 0.7592
9 -13 18 0.0686 9.0000 -13.0000 18.0001 -0.6557 0.0309 -0.7732
14 -18 -15 0.0741 14.0000 -18.0001 -14.9998 -0.9813 0.0290 0.2936
-13 17 18 0.0682 -13.0000 17.0001 17.9998 0.9208 -0.0123 -0.4135
5 26 -4 0.0165 5.0000 26.0001 -4.0002 0.5161 0.8517 0.1119
-5 -26 6 0.0283 -5.0000 -26.0001 6.0002 -0.5152 -0.8481 -0.1813

loop_
_geom_angle_atom_site_label_1
_geom_angle_atom_site_label_2
_geom_angle_atom_site_label_3
_geom_angle
N1 Sm1 N2 130.02(11)
N1 Sm1 N3 116.00(11)
N1 Sm1 N4 111.90(10)
N2 Sm1 N3 111.77(11)
N2 Sm1 N4 115.86(11)
N4 Sm1 N3 33.42(9)
N1 Si1 C1 104.20(17)
N1 Si1 C4 111.58(17)
N1 Si1 C7 114.79(15)
C1 Si1 C4 105.65(18)
C1 Si1 C7 109.03(18)
C4 Si1 C7 110.93(18)
N1 Si2 C10 105.56(16)
N1 Si2 C13 111.73(16)
N1 Si2 C16 112.37(17)
C10 Si2 C16 108.58(18)
C13 Si2 C10 108.72(19)
C13 Si2 C16 109.70(18)
N2 Si3 C19 106.18(16)
N2 Si3 C22 112.14(17)
N2 Si3 C25 110.86(16)
C19 Si3 C22 108.11(18)
C25 Si3 C19 109.06(19)
C25 Si3 C22 110.32(18)
N2 Si4 C28 105.26(17)
N2 Si4 C31 111.82(17)
N2 Si4 C34 114.69(15)
C31 Si4 C28 104.93(17)
C31 Si4 C34 110.97(19)
C34 Si4 C28 108.49(18)
Si1 N1 Sm1 119.66(14)
Si2 N1 Sm1 113.22(15)
Si2 N1 Si1 126.91(18)
Si3 N2 Sm1 112.73(15)
Si3 N2 Si4 126.55(18)
Si4 N2 Sm1 120.27(14)
N4 N3 Sm1 73.01(19)
N4 N3 C37 126.0(3)
C37 N3 Sm1 156.7(2)
N3 N4 Sm1 73.57(19)
N3 N4 C43 125.4(3)
C43 N4 Sm1 155.8(2)
Si1 C1 H1 104.6
C2 C1 Si1 117.5(3)
C2 C1 H1 104.6
C3 C1 Si1 114.5(3)
C3 C1 H1 104.6
C3 C1 C2 109.5(4)
C1 C2 H2A 109.5
C1 C2 H2B 109.5
C1 C2 H2C 109.5
H2A C2 H2B 109.5
H2A C2 H2C 109.5
H2B C2 H2C 109.5
C1 C3 H3A 109.5
C1 C3 H3B 109.5
C1 C3 H3C 109.5
H3A C3 H3B 109.5
H3A C3 H3C 109.5
H3B C3 H3C 109.5
Si1 C4 H4 105.1
C5 C4 Si1 116.1(3)
C5 C4 H4 105.1
C5 C4 C6 109.5(4)
C6 C4 Si1 114.8(3)
C6 C4 H4 105.1
C4 C5 H5A 109.5
C4 C5 H5B 109.5
C4 C5 H5C 109.5
H5A C5 H5B 109.5
H5A C5 H5C 109.5
H5B C5 H5C 109.5
C4 C6 H6A 109.5
C4 C6 H6B 109.5
C4 C6 H6C 109.5
H6A C6 H6B 109.5
H6A C6 H6C 109.5
H6B C6 H6C 109.5
Si1 C7 H7 105.5
C8 C7 Si1 114.4(3)
C8 C7 H7 105.5
C9 C7 Si1 116.7(3)
C9 C7 H7 105.5
C9 C7 C8 108.1(3)
C7 C8 H8A 109.5
C7 C8 H8B 109.5
C7 C8 H8C 109.5
H8A C8 H8B 109.5
H8A C8 H8C 109.5
H8B C8 H8C 109.5
C7 C9 H9A 109.5
C7 C9 H9B 109.5
C7 C9 H9C 109.5
H9A C9 H9B 109.5
H9A C9 H9C 109.5
H9B C9 H9C 109.5
Si2 C10 H10 106.5
C11 C10 Si2 112.2(3)
C11 C10 H10 106.5
C12 C10 Si2 116.2(3)
C12 C10 H10 106.5
C12 C10 C11 108.4(3)
C10 C11 H11A 109.5
C10 C11 H11B 109.5
C10 C11 H11C 109.5
H11A C11 H11B 109.5
H11A C11 H11C 109.5
H11B C11 H11C 109.5
C10 C12 H12A 109.5
C10 C12 H12B 109.5
C10 C12 H12C 109.5
H12A C12 H12B 109.5
H12A C12 H12C 109.5
H12B C12 H12C 109.5
Si2 C13 H13 104.7
C14 C13 Si2 113.7(3)
C14 C13 H13 104.7
C14 C13 C15 109.3(3)
C15 C13 Si2 118.3(3)
C15 C13 H13 104.7
C13 C14 H14A 109.5
C13 C14 H14B 109.5
C13 C14 H14C 109.5
H14A C14 H14B 109.5
H14A C14 H14C 109.5
H14B C14 H14C 109.5
C13 C15 H15A 109.5
C13 C15 H15B 109.5
C13 C15 H15C 109.5
H15A C15 H15B 109.5
H15A C15 H15C 109.5
H15B C15 H15C 109.5
Si2 C16 H16 105.8
C17 C16 Si2 114.9(3)
C17 C16 H16 105.8
C18 C16 Si2 115.7(3)
C18 C16 H16 105.8
C18 C16 C17 107.9(3)
C16 C17 H17A 109.5
C16 C17 H17B 109.5
C16 C17 H17C 109.5
H17A C17 H17B 109.5
H17A C17 H17C 109.5
H17B C17 H17C 109.5
C16 C18 H18A 109.5
C16 C18 H18B 109.5
C16 C18 H18C 109.5
H18A C18 H18B 109.5
H18A C18 H18C 109.5
H18B C18 H18C 109.5
Si3 C19 H19 106.9
C20 C19 Si3 111.8(3)
C20 C19 H19 106.9
C20 C19 C21 107.9(3)
C21 C19 Si3 116.1(3)
C21 C19 H19 106.9
C19 C20 H20A 109.5
C19 C20 H20B 109.5
C19 C20 H20C 109.5
H20A C20 H20B 109.5
H20A C20 H20C 109.5
H20B C20 H20C 109.5
C19 C21 H21A 109.5
C19 C21 H21B 109.5
C19 C21 H21C 109.5
H21A C21 H21B 109.5
H21A C21 H21C 109.5
H21B C21 H21C 109.5
Si3 C22 H22 105.6
C23 C22 Si3 114.0(3)
C23 C22 H22 105.6
C24 C22 Si3 116.1(3)
C24 C22 H22 105.6
C24 C22 C23 109.0(3)
C22 C23 H23A 109.5
C22 C23 H23B 109.5
C22 C23 H23C 109.5
H23A C23 H23B 109.5
H23A C23 H23C 109.5
H23B C23 H23C 109.5
C22 C24 H24A 109.5
C22 C24 H24B 109.5
C22 C24 H24C 109.5
H24A C24 H24B 109.5
H24A C24 H24C 109.5
H24B C24 H24C 109.5
Si3 C25 H25 104.9
C26 C25 Si3 118.2(3)
C26 C25 H25 104.9
C26 C25 C27 109.2(3)
C27 C25 Si3 113.4(3)
C27 C25 H25 104.9
C25 C26 H26A 109.5
C25 C26 H26B 109.5
C25 C26 H26C 109.5
H26A C26 H26B 109.5
H26A C26 H26C 109.5
H26B C26 H26C 109.5
C25 C27 H27A 109.5
C25 C27 H27B 109.5
C25 C27 H27C 109.5
H27A C27 H27B 109.5
H27A C27 H27C 109.5
H27B C27 H27C 109.5
Si4 C28 H28 104.5
C29 C28 Si4 114.3(3)
C29 C28 H28 104.5
C30 C28 Si4 117.3(3)
C30 C28 H28 104.5
C30 C28 C29 110.3(4)
C28 C29 H29A 109.5
C28 C29 H29B 109.5
C28 C29 H29C 109.5
H29A C29 H29B 109.5
H29A C29 H29C 109.5
H29B C29 H29C 109.5
C28 C30 H30A 109.5
C28 C30 H30B 109.5
C28 C30 H30C 109.5
H30A C30 H30B 109.5
H30A C30 H30C 109.5
H30B C30 H30C 109.5
Si4 C31 H31 105.2
C32 C31 Si4 116.6(3)
C32 C31 H31 105.2
C33 C31 Si4 115.0(3)
C33 C31 H31 105.2
C33 C31 C32 108.6(4)
C31 C32 H32A 109.5
C31 C32 H32B 109.5
C31 C32 H32C 109.5
H32A C32 H32B 109.5
H32A C32 H32C 109.5
H32B C32 H32C 109.5
C31 C33 H33A 109.5
C31 C33 H33B 109.5
C31 C33 H33C 109.5
H33A C33 H33B 109.5
H33A C33 H33C 109.5
H33B C33 H33C 109.5
Si4 C34 H34 105.7
C35 C34 Si4 114.9(3)
C35 C34 H34 105.7
C36 C34 Si4 116.4(3)
C36 C34 H34 105.7
C36 C34 C35 107.4(3)
C34 C35 H35A 109.5
C34 C35 H35B 109.5
C34 C35 H35C 109.5
H35A C35 H35B 109.5
H35A C35 H35C 109.5
H35B C35 H35C 109.5
C34 C36 H36A 109.5
C34 C36 H36B 109.5
C34 C36 H36C 109.5
H36A C36 H36B 109.5
H36A C36 H36C 109.5
H36B C36 H36C 109.5
C38 C39 H39 120.0
C38 C39 C40 120.0
C40 C39 H39 120.0
C39 C38 H38 120.0
C39 C38 C37 120.0
C37 C38 H38 120.0
C38 C37 N3 116.3(2)
C42 C37 N3 123.4(2)
C42 C37 C38 120.0
C37 C42 H42 120.0
C37 C42 C41 120.0
C41 C42 H42 120.0
C42 C41 H41 120.0
C42 C41 C40 120.0
C40 C41 H41 120.0
C39 C40 H40 120.0
C41 C40 C39 120.0
C41 C40 H40 120.0
C44 C43 N4 123.7(2)
C44 C43 C48 120.0
C48 C43 N4 116.0(2)
C43 C44 H44 120.0
C43 C44 C45 120.0
C45 C44 H44 120.0
C44 C45 H45 120.0
C44 C45 C46 120.0
C46 C45 H45 120.0
C45 C46 H46 120.0
C47 C46 C45 120.0
C47 C46 H46 120.0
C46 C47 H47 120.0
C48 C47 C46 120.0
C48 C47 H47 120.0
C43 C48 H48 120.0
C47 C48 C43 120.0
C47 C48 H48 120.0

loop_
_geom_bond_atom_site_label_1
_geom_bond_atom_site_label_2
_geom_bond_distance
Sm1 N1 2.339(3)
Sm1 N2 2.341(3)
Sm1 N3 2.356(3)
Sm1 N4 2.349(3)
Si1 N1 1.752(3)
Si1 C1 1.905(4)
Si1 C4 1.915(4)
Si1 C7 1.916(4)
Si2 N1 1.731(3)
Si2 C10 1.912(4)
Si2 C13 1.902(4)
Si2 C16 1.914(4)
Si3 N2 1.732(3)
Si3 C19 1.916(4)
Si3 C22 1.916(4)
Si3 C25 1.898(4)
Si4 N2 1.749(3)
Si4 C28 1.915(4)
Si4 C31 1.909(4)
Si4 C34 1.912(4)
N3 N4 1.353(4)
N3 C37 1.414(3)
N4 C43 1.423(3)
C1 H1 0.9800
C1 C2 1.549(5)
C1 C3 1.534(5)
C2 H2A 0.9600
C2 H2B 0.9600
C2 H2C 0.9600
C3 H3A 0.9600
C3 H3B 0.9600
C3 H3C 0.9600
C4 H4 0.9800
C4 C5 1.516(6)
C4 C6 1.547(5)
C5 H5A 0.9600
C5 H5B 0.9600
C5 H5C 0.9600
C6 H6A 0.9600
C6 H6B 0.9600
C6 H6C 0.9600
C7 H7 0.9800
C7 C8 1.540(5)
C7 C9 1.532(5)
C8 H8A 0.9600
C8 H8B 0.9600
C8 H8C 0.9600
C9 H9A 0.9600
C9 H9B 0.9600
C9 H9C 0.9600
C10 H10 0.9800
C10 C11 1.550(5)
C10 C12 1.543(5)
C11 H11A 0.9600
C11 H11B 0.9600
C11 H11C 0.9600
C12 H12A 0.9600
C12 H12B 0.9600
C12 H12C 0.9600
C13 H13 0.9800
C13 C14 1.538(5)
C13 C15 1.544(5)
C14 H14A 0.9600
C14 H14B 0.9600
C14 H14C 0.9600
C15 H15A 0.9600
C15 H15B 0.9600
C15 H15C 0.9600
C16 H16 0.9800
C16 C17 1.544(6)
C16 C18 1.543(5)
C17 H17A 0.9600
C17 H17B 0.9600
C17 H17C 0.9600
C18 H18A 0.9600
C18 H18B 0.9600
C18 H18C 0.9600
C19 H19 0.9800
C19 C20 1.543(5)
C19 C21 1.545(5)
C20 H20A 0.9600
C20 H20B 0.9600
C20 H20C 0.9600
C21 H21A 0.9600
C21 H21B 0.9600
C21 H21C 0.9600
C22 H22 0.9800
C22 C23 1.552(5)
C22 C24 1.542(5)
C23 H23A 0.9600
C23 H23B 0.9600
C23 H23C 0.9600
C24 H24A 0.9600
C24 H24B 0.9600
C24 H24C 0.9600
C25 H25 0.9800
C25 C26 1.538(5)
C25 C27 1.543(5)
C26 H26A 0.9600
C26 H26B 0.9600
C26 H26C 0.9600
C27 H27A 0.9600
C27 H27B 0.9600
C27 H27C 0.9600
C28 H28 0.9800
C28 C29 1.547(5)
C28 C30 1.545(5)
C29 H29A 0.9600
C29 H29B 0.9600
C29 H29C 0.9600
C30 H30A 0.9600
C30 H30B 0.9600
C30 H30C 0.9600
C31 H31 0.9800
C31 C32 1.543(5)
C31 C33 1.540(5)
C32 H32A 0.9600
C32 H32B 0.9600
C32 H32C 0.9600
C33 H33A 0.9600
C33 H33B 0.9600
C33 H33C 0.9600
C34 H34 0.9800
C34 C35 1.537(5)
C34 C36 1.533(5)
C35 H35A 0.9600
C35 H35B 0.9600
C35 H35C 0.9600
C36 H36A 0.9600
C36 H36B 0.9600
C36 H36C 0.9600
C39 H39 0.9300
C39 C38 1.3900
C39 C40 1.3900
C38 H38 0.9300
C38 C37 1.3900
C37 C42 1.3900
C42 H42 0.9300
C42 C41 1.3900
C41 H41 0.9300
C41 C40 1.3900
C40 H40 0.9300
C43 C44 1.3900
C43 C48 1.3900
C44 H44 0.9300
C44 C45 1.3900
C45 H45 0.9300
C45 C46 1.3900
C46 H46 0.9300
C46 C47 1.3900
C47 H47 0.9300
C47 C48 1.3900
C48 H48 0.9300

loop_
_geom_torsion_atom_site_label_1
_geom_torsion_atom_site_label_2
_geom_torsion_atom_site_label_3
_geom_torsion_atom_site_label_4
_geom_torsion
Sm1 N3 N4 C43 -163.2(3)
Sm1 N3 C37 C38 57.9(7)
Sm1 N3 C37 C42 -116.2(5)
Sm1 N4 C43 C44 -114.3(5)
Sm1 N4 C43 C48 59.5(6)
N2 Si3 C25 C26 -154.9(3)
N2 Si3 C25 C27 75.2(3)
N3 N4 C43 C44 23.1(4)
N3 N4 C43 C48 -163.1(3)
N3 C37 C42 C41 173.9(3)
N4 N3 C37 C38 -161.2(3)
N4 N3 C37 C42 24.7(4)
N4 C43 C44 C45 173.5(3)
N4 C43 C48 C47 -174.0(3)
C1 Si1 N1 Sm1 -30.4(2)
C1 Si1 N1 Si2 143.9(2)
C4 Si1 N1 Sm1 83.2(2)
C4 Si1 N1 Si2 -102.6(2)
C7 Si1 N1 Sm1 -149.55(18)
C7 Si1 N1 Si2 24.7(3)
C10 Si2 N1 Sm1 -3.7(2)
C10 Si2 N1 Si1 -178.3(2)
C13 Si2 N1 Sm1 -121.74(18)
C13 Si2 N1 Si1 63.7(3)
C16 Si2 N1 Sm1 114.45(18)
C16 Si2 N1 Si1 -60.2(3)
C19 Si3 N2 Sm1 -5.2(2)
C19 Si3 N2 Si4 -177.4(2)
C19 Si3 C25 C26 88.5(3)
C19 Si3 C25 C27 -41.3(3)
C22 Si3 N2 Sm1 112.72(18)
C22 Si3 N2 Si4 -59.5(3)
C22 Si3 C25 C26 -30.1(4)
C22 Si3 C25 C27 -159.9(3)
C25 Si3 N2 Sm1 -123.48(18)
C25 Si3 N2 Si4 64.3(3)
C28 Si4 N2 Sm1 -27.8(2)
C28 Si4 N2 Si3 143.9(2)
C31 Si4 N2 Sm1 85.6(2)
C31 Si4 N2 Si3 -102.7(2)
C34 Si4 N2 Sm1 -146.93(18)
C34 Si4 N2 Si3 24.7(3)
C39 C38 C37 N3 -174.3(3)
C39 C38 C37 C42 0.0
C38 C39 C40 C41 0.0
C38 C37 C42 C41 0.0
C37 N3 N4 Sm1 -164.9(3)
C37 N3 N4 C43 31.9(5)
C37 C42 C41 C40 0.0
C42 C41 C40 C39 0.0
C40 C39 C38 C37 0.0
C43 C44 C45 C46 0.0
C44 C43 C48 C47 0.0
C44 C45 C46 C47 0.0
C45 C46 C47 C48 0.0
C46 C47 C48 C43 0.0
C48 C43 C44 C45 0.0
